data_7023627
loop_
_publ_author_name
'Sen, Rupam'
'Mal, Dasarath'
'Lopes, Armandina M. L.'
'Brand\~ao, Paula'
'Ara\'ujo, Jo\~ao P'
'Lin, Zhi'

_publ_section_title
;
 Layered transition metal carboxylates: synthesis, structural aspects and
 observation of multi-step magnetic transition through phase diagram.
;
_journal_issue 41
_journal_name_full 'Dalton transactions (Cambridge, England : 2003)'
_journal_page_first 14836
_journal_page_last 14843
_journal_paper_doi 10.1039/c3dt51626a
_journal_volume 42
_journal_year 2013
_chemical_formula_sum 'C6 H18 Co3 O18'
_chemical_formula_weight 554.99
_chemical_name_systematic
; 
 ? 
;
_space_group_IT_number 14
_symmetry_cell_setting monoclinic
_symmetry_space_group_name_Hall '-P 2ybc'
_symmetry_space_group_name_H-M 'P 1 21/c 1'
_atom_sites_solution_hydrogens geom
_atom_sites_solution_primary direct
_atom_sites_solution_secondary difmap
_audit_creation_method SHELXL-97
_cell_angle_alpha 90.00
_cell_angle_beta 104.713(5)
_cell_angle_gamma 90.00
_cell_formula_units_Z 2
_cell_length_a 9.7894(9)
_cell_length_b 5.4213(5)
_cell_length_c 14.9847(13)
_cell_measurement_temperature 296(2)
_cell_volume 769.18(12)
_computing_cell_refinement 'Bruker Smart'
_computing_data_collection 'Bruker Smart'
_computing_data_reduction 'Bruker Saint'
_computing_molecular_graphics 'Platon (Spek, 2008)'
_computing_publication_material 'SHELXL-97 (Sheldrick, 1997)'
_computing_structure_refinement 'SHELXL-97 (Sheldrick, 1997)'
_computing_structure_solution 'SHELXS-97 (Sheldrick, 1990)'
_diffrn_ambient_temperature 296(2)
_diffrn_measured_fraction_theta_full 0.997
_diffrn_measured_fraction_theta_max 0.997
_diffrn_measurement_device_type CCD
_diffrn_measurement_method 'omega and phi scans'
_diffrn_radiation_monochromator graphite
_diffrn_radiation_source 'fine-focus sealed tube'
_diffrn_radiation_type MoK\a
_diffrn_radiation_wavelength 0.71073
_diffrn_reflns_av_R_equivalents 0.0315
_diffrn_reflns_av_sigmaI/netI 0.0359
_diffrn_reflns_limit_h_max 12
_diffrn_reflns_limit_h_min -12
_diffrn_reflns_limit_k_max 6
_diffrn_reflns_limit_k_min -4
_diffrn_reflns_limit_l_max 18
_diffrn_reflns_limit_l_min -15
_diffrn_reflns_number 5024
_diffrn_reflns_theta_full 26.39
_diffrn_reflns_theta_max 26.39
_diffrn_reflns_theta_min 3.08
_diffrn_standards_interval_count 0.5
_diffrn_standards_interval_time 20
_exptl_absorpt_coefficient_mu 3.301
_exptl_absorpt_correction_T_max 0.8904
_exptl_absorpt_correction_T_min 0.7782
_exptl_absorpt_correction_type multi-scan
_exptl_crystal_colour pink
_exptl_crystal_density_diffrn 2.396
_exptl_crystal_density_method 'not measured'
_exptl_crystal_description block
_exptl_crystal_F_000 558
_exptl_crystal_size_max 0.08
_exptl_crystal_size_mid 0.04
_exptl_crystal_size_min 0.04
_refine_diff_density_max 0.407
_refine_diff_density_min -0.443
_refine_diff_density_rms 0.094
_refine_ls_extinction_method none
_refine_ls_goodness_of_fit_ref 1.041
_refine_ls_hydrogen_treatment mixed
_refine_ls_matrix_type full
_refine_ls_number_parameters 151
_refine_ls_number_reflns 1569
_refine_ls_number_restraints 9
_refine_ls_restrained_S_all 1.038
_refine_ls_R_factor_all 0.0333
_refine_ls_R_factor_gt 0.0260
_refine_ls_shift/su_max 0.000
_refine_ls_shift/su_mean 0.000
_refine_ls_structure_factor_coef Fsqd
_refine_ls_weighting_details 'w=1/[\s^2^(Fo^2^)+(0.0231P)^2^+0.4062P] where P=(Fo^2^+2Fc^2^)/3'
_refine_ls_weighting_scheme calc
_refine_ls_wR_factor_gt 0.0534
_refine_ls_wR_factor_ref 0.0560
_reflns_number_gt 1341
_reflns_number_total 1569
_reflns_threshold_expression >2sigma(I)
_cod_data_source_file c3dt51626a.txt
_cod_data_source_block f
_cod_depositor_comments
;
The following automatic conversions were performed:

'_symmetry_cell_setting' value 'Monoclinic' changed to 'monoclinic'
according to /home/saulius/struct/CIF-dictionaries/cif_core.dic
dictionary named 'cif_core.dic' version 2.4.2 from 2011-04-26.

Automatic conversion script
Id: cif_fix_values 1891 2012-01-12 08:04:46Z andrius 

The following automatic conversions were performed:

'_refine_ls_weighting_scheme' value 'calc
w=1/[\s^2^(Fo^2^)+(0.0231P)^2^+0.4062P] where P=(Fo^2^+2Fc^2^)/3' was
changed to 'calc'. New tag '_refine_ls_weighting_details' was
created. The value of the new tag was set to
'w=1/[\s^2^(Fo^2^)+(0.0231P)^2^+0.4062P] where P=(Fo^2^+2Fc^2^)/3'.

Automatic conversion script
Id: cif_fix_values 3143 2015-03-26 13:38:13Z robertas 
;
_cod_original_sg_symbol_H-M P21/c
_cod_database_code 7023627

loop_
_symmetry_equiv_pos_as_xyz
'x, y, z'
'-x, y+1/2, -z+1/2'
'-x, -y, -z'
'x, -y-1/2, z-1/2'

loop_
_atom_site_label
_atom_site_type_symbol
_atom_site_fract_x
_atom_site_fract_y
_atom_site_fract_z
_atom_site_U_iso_or_equiv
_atom_site_adp_type
_atom_site_occupancy
_atom_site_calc_flag
_atom_site_refinement_flags
Co1 Co 0.95718(4) 0.11446(7) 0.32120(2) 0.00847(11) Uani 1 d .
Co2 Co 0.5000 0.0000 0.0000 0.00921(13) Uani 1 d S
O1 O 0.9224(2) 0.2566(4) 0.44551(13) 0.0150(4) Uani 1 d D
H1A H 0.8382(14) 0.252(6) 0.446(2) 0.018 Uiso 1 d D
H1B H 0.978(3) 0.231(5) 0.4960(11) 0.018 Uiso 1 d D
O2 O 0.8897(2) -0.2258(4) 0.36686(13) 0.0140(4) Uani 1 d D
H2A H 0.934(3) -0.333(4) 0.3463(19) 0.017 Uiso 1 d D
H2B H 0.8034(12) -0.241(5) 0.3442(18) 0.017 Uiso 1 d D
O3 O 0.94948(18) -0.0500(3) 0.19630(12) 0.0097(4) Uani 1 d .
C4 C 0.8164(3) -0.0255(5) 0.13368(17) 0.0087(5) Uani 1 d D
H4 H 0.820(3) 0.080(4) 0.0847(13) 0.010 Uiso 1 d D
C5 C 0.7083(3) 0.1085(5) 0.17563(17) 0.0094(5) Uani 1 d .
O6 O 0.75078(18) 0.1970(3) 0.25526(12) 0.0104(4) Uani 1 d .
O7 O 0.58340(18) 0.1376(3) 0.12770(12) 0.0111(4) Uani 1 d .
C8 C 0.7624(3) -0.2710(5) 0.08681(18) 0.0102(5) Uani 1 d .
O9 O 0.83742(19) -0.4599(3) 0.10866(12) 0.0125(4) Uani 1 d .
O10 O 0.64818(19) -0.2728(3) 0.02381(12) 0.0130(4) Uani 1 d .
O11 O 0.3790(2) -0.2700(4) 0.06193(13) 0.0157(4) Uani 1 d D
H11A H 0.381(3) -0.407(3) 0.0379(19) 0.019 Uiso 1 d D
H11B H 0.426(3) -0.301(5) 0.1151(10) 0.019 Uiso 1 d D
O100 O 0.6069(2) 0.6550(4) 0.25635(17) 0.0254(5) Uani 1 d D
H10A H 0.555(3) 0.646(6) 0.2914(19) 0.030 Uiso 1 d D
H10B H 0.630(3) 0.511(3) 0.249(2) 0.030 Uiso 1 d D

loop_
_atom_site_aniso_label
_atom_site_aniso_U_11
_atom_site_aniso_U_22
_atom_site_aniso_U_33
_atom_site_aniso_U_23
_atom_site_aniso_U_13
_atom_site_aniso_U_12
Co1 0.00802(18) 0.0080(2) 0.00856(18) -0.00067(14) 0.00052(14) -0.00074(14)
Co2 0.0084(3) 0.0093(3) 0.0086(2) -0.0004(2) -0.0004(2) 0.0024(2)
O1 0.0148(11) 0.0187(11) 0.0121(10) -0.0019(9) 0.0044(9) -0.0023(9)
O2 0.0151(10) 0.0101(10) 0.0175(10) -0.0010(8) 0.0056(9) -0.0000(9)
O3 0.0075(9) 0.0101(9) 0.0107(9) -0.0001(7) 0.0008(7) -0.0001(8)
C4 0.0093(13) 0.0088(13) 0.0071(12) 0.0010(10) 0.0008(10) -0.0008(11)
C5 0.0103(13) 0.0060(13) 0.0113(12) 0.0005(11) 0.0018(10) -0.0012(11)
O6 0.0082(9) 0.0122(10) 0.0099(9) -0.0005(8) 0.0004(8) 0.0013(7)
O7 0.0071(9) 0.0140(10) 0.0104(9) -0.0006(8) -0.0012(7) 0.0011(8)
C8 0.0098(13) 0.0110(14) 0.0114(13) -0.0004(11) 0.0057(11) -0.0028(11)
O9 0.0098(9) 0.0100(10) 0.0157(10) 0.0002(8) -0.0004(8) 0.0004(8)
O10 0.0122(10) 0.0113(10) 0.0129(9) -0.0036(8) -0.0019(8) 0.0002(8)
O11 0.0211(11) 0.0113(10) 0.0135(10) -0.0023(8) 0.0024(9) -0.0009(9)
O100 0.0319(13) 0.0133(11) 0.0392(14) 0.0003(11) 0.0244(11) 0.0013(10)

loop_
_atom_type_symbol
_atom_type_description
_atom_type_scat_dispersion_real
_atom_type_scat_dispersion_imag
_atom_type_scat_source
C C 0.0033 0.0016 'International Tables Vol C Tables 4.2.6.8 and 6.1.1.4'
H H 0.0000 0.0000 'International Tables Vol C Tables 4.2.6.8 and 6.1.1.4'
O O 0.0106 0.0060 'International Tables Vol C Tables 4.2.6.8 and 6.1.1.4'
Co Co 0.3494 0.9721 'International Tables Vol C Tables 4.2.6.8 and 6.1.1.4'

loop_
_geom_angle_atom_site_label_1
_geom_angle_atom_site_label_2
_geom_angle_atom_site_label_3
_geom_angle
_geom_angle_site_symmetry_1
_geom_angle_site_symmetry_3
O3 Co1 O9 100.66(7) . 2_755
O3 Co1 O6 81.55(7) . .
O9 Co1 O6 177.78(7) 2_755 .
O3 Co1 O3 100.37(4) . 2_755
O9 Co1 O3 80.35(7) 2_755 2_755
O6 Co1 O3 99.10(7) . 2_755
O3 Co1 O1 168.29(7) . .
O9 Co1 O1 88.66(8) 2_755 .
O6 Co1 O1 89.18(7) . .
O3 Co1 O1 88.09(7) 2_755 .
O3 Co1 O2 88.53(7) . .
O9 Co1 O2 90.51(7) 2_755 .
O6 Co1 O2 89.75(7) . .
O3 Co1 O2 168.24(7) 2_755 .
O1 Co1 O2 84.28(8) . .
O7 Co2 O7 180.0 . 3_655
O7 Co2 O10 89.79(7) . 3_655
O7 Co2 O10 90.21(7) 3_655 3_655
O7 Co2 O10 90.21(7) . .
O7 Co2 O10 89.79(7) 3_655 .
O10 Co2 O10 180.0 3_655 .
O7 Co2 O11 91.27(7) . 3_655
O7 Co2 O11 88.73(7) 3_655 3_655
O10 Co2 O11 83.13(7) 3_655 3_655
O10 Co2 O11 96.87(7) . 3_655
O7 Co2 O11 88.73(7) . .
O7 Co2 O11 91.27(7) 3_655 .
O10 Co2 O11 96.87(7) 3_655 .
O10 Co2 O11 83.13(7) . .
O11 Co2 O11 180.0 3_655 .
Co1 O1 H1A 113(2) . .
Co1 O1 H1B 122(2) . .
H1A O1 H1B 114(3) . .
Co1 O2 H2A 105(2) . .
Co1 O2 H2B 109(2) . .
H2A O2 H2B 111(3) . .
C4 O3 Co1 112.34(14) . .
C4 O3 Co1 111.14(15) . 2_745
Co1 O3 Co1 125.27(9) . 2_745
O3 C4 C8 112.1(2) . .
O3 C4 C5 112.8(2) . .
C8 C4 C5 113.7(2) . .
O3 C4 H4 111.7(17) . .
C8 C4 H4 104.3(17) . .
C5 C4 H4 101.3(16) . .
O6 C5 O7 122.2(2) . .
O6 C5 C4 118.1(2) . .
O7 C5 C4 119.6(2) . .
C5 O6 Co1 114.88(17) . .
C5 O7 Co2 126.35(17) . .
O9 C8 O10 122.4(2) . .
O9 C8 C4 118.6(2) . .
O10 C8 C4 118.9(2) . .
C8 O9 Co1 113.87(16) . 2_745
C8 O10 Co2 125.39(17) . .
Co2 O11 H11A 110(2) . .
Co2 O11 H11B 108(2) . .
H11A O11 H11B 100(3) . .
H10A O100 H10B 105(3) . .

loop_
_geom_bond_atom_site_label_1
_geom_bond_atom_site_label_2
_geom_bond_distance
_geom_bond_site_symmetry_2
Co1 O3 2.0572(18) .
Co1 O9 2.0583(18) 2_755
Co1 O6 2.0604(17) .
Co1 O3 2.0819(18) 2_755
Co1 O1 2.1217(19) .
Co1 O2 2.1302(19) .
Co2 O7 2.0227(17) .
Co2 O7 2.0227(17) 3_655
Co2 O10 2.0384(18) 3_655
Co2 O10 2.0385(18) .
Co2 O11 2.228(2) 3_655
Co2 O11 2.228(2) .
O1 H1A 0.828(10) .
O1 H1B 0.824(10) .
O2 H2A 0.830(10) .
O2 H2B 0.830(10) .
O3 C4 1.405(3) .
O3 Co1 2.0819(18) 2_745
C4 C8 1.535(4) .
C4 C5 1.543(4) .
C4 H4 0.937(10) .
C5 O6 1.255(3) .
C5 O7 1.261(3) .
C8 O9 1.254(3) .
C8 O10 1.267(3) .
O9 Co1 2.0582(18) 2_745
O11 H11A 0.826(10) .
O11 H11B 0.831(10) .
O100 H10A 0.821(10) .
O100 H10B 0.827(10) .
